data_4117873
loop_
_publ_author_name
'Thi My Uyen Ton'
'Ciputra Tejo'
'Diane Ling Ying Tiong'
'Philip Wai Hong Chan'

_publ_section_title
;
 Copper(II) Triflate Catalyzed Amination and Aziridination of 2-Alkyl
 Substituted 1,3-Dicarbonyl Compounds
;
_journal_name_full 'Journal of the American Chemical Society'
_journal_page_first 7344
_journal_page_last 7350
_journal_paper_doi 10.1021/ja301415k
_journal_volume 134
_journal_year 2012
_chemical_formula_moiety 'C17 H23 N O6 S'
_chemical_formula_sum 'C17 H23 N O6 S'
_chemical_formula_weight 369.42
_chemical_name_systematic
; 
 ? 
;
_space_group_IT_number 14
_symmetry_cell_setting monoclinic
_symmetry_space_group_name_Hall '-P 2ybc'
_symmetry_space_group_name_H-M 'P 1 21/c 1'
_atom_sites_solution_hydrogens geom
_atom_sites_solution_primary direct
_atom_sites_solution_secondary difmap
_audit_creation_method SHELXL-97
_cell_angle_alpha 90.00
_cell_angle_beta 90.851(2)
_cell_angle_gamma 90.00
_cell_formula_units_Z 4
_cell_length_a 11.2244(7)
_cell_length_b 18.4977(10)
_cell_length_c 8.8492(6)
_cell_measurement_reflns_used 9929
_cell_measurement_temperature 103(2)
_cell_measurement_theta_max 30.57
_cell_measurement_theta_min 2.20
_cell_volume 1837.1(2)
_computing_cell_refinement 'Bruker SAINT'
_computing_data_collection 'Bruker APEX2'
_computing_data_reduction 'Bruker SAINT'
_computing_molecular_graphics 'Bruker SHELXTL'
_computing_publication_material 'Bruker SHELXTL'
_computing_structure_refinement 'SHELXL-97 (Sheldrick, 2008)'
_computing_structure_solution 'SHELXS-97 (Sheldrick, 2008)'
_diffrn_ambient_temperature 103(2)
_diffrn_measured_fraction_theta_full 0.988
_diffrn_measured_fraction_theta_max 0.988
_diffrn_measurement_device_type 'Bruker APEX-II CCD'
_diffrn_measurement_method '\f and \w scans'
_diffrn_radiation_monochromator graphite
_diffrn_radiation_source 'fine-focus sealed tube'
_diffrn_radiation_type MoK\a
_diffrn_radiation_wavelength 0.71073
_diffrn_reflns_av_R_equivalents 0.0229
_diffrn_reflns_av_sigmaI/netI 0.0191
_diffrn_reflns_limit_h_max 14
_diffrn_reflns_limit_h_min -16
_diffrn_reflns_limit_k_max 26
_diffrn_reflns_limit_k_min -22
_diffrn_reflns_limit_l_max 12
_diffrn_reflns_limit_l_min -12
_diffrn_reflns_number 32499
_diffrn_reflns_theta_full 30.65
_diffrn_reflns_theta_max 30.65
_diffrn_reflns_theta_min 2.85
_exptl_absorpt_coefficient_mu 0.208
_exptl_absorpt_correction_T_max 0.9326
_exptl_absorpt_correction_T_min 0.9213
_exptl_absorpt_correction_type multi-scan
_exptl_absorpt_process_details sadabs
_exptl_crystal_colour colourless
_exptl_crystal_density_diffrn 1.336
_exptl_crystal_description block
_exptl_crystal_F_000 784
_exptl_crystal_size_max 0.40
_exptl_crystal_size_mid 0.40
_exptl_crystal_size_min 0.34
_refine_diff_density_max 0.417
_refine_diff_density_min -0.344
_refine_diff_density_rms 0.052
_refine_ls_extinction_method none
_refine_ls_goodness_of_fit_ref 1.020
_refine_ls_hydrogen_treatment constr
_refine_ls_matrix_type full
_refine_ls_number_parameters 230
_refine_ls_number_reflns 5624
_refine_ls_number_restraints 0
_refine_ls_restrained_S_all 1.020
_refine_ls_R_factor_all 0.0420
_refine_ls_R_factor_gt 0.0353
_refine_ls_shift/su_max 0.001
_refine_ls_shift/su_mean 0.000
_refine_ls_structure_factor_coef Fsqd
_refine_ls_weighting_details 'calc w=1/[\s^2^(Fo^2^)+(0.0482P)^2^+0.7395P] where P=(Fo^2^+2Fc^2^)/3'
_refine_ls_weighting_scheme calc
_refine_ls_wR_factor_gt 0.0901
_refine_ls_wR_factor_ref 0.0952
_reflns_number_gt 4926
_reflns_number_total 5624
_reflns_threshold_expression >2sigma(I)
_cod_data_source_file ja301415k_si_003.cif
_cod_data_source_block chan169s
_cod_database_code 4117873

loop_
_symmetry_equiv_pos_as_xyz
'x, y, z'
'-x, y+1/2, -z+1/2'
'-x, -y, -z'
'x, -y-1/2, z-1/2'

loop_
_atom_site_label
_atom_site_type_symbol
_atom_site_fract_x
_atom_site_fract_y
_atom_site_fract_z
_atom_site_U_iso_or_equiv
_atom_site_adp_type
_atom_site_occupancy
_atom_site_symmetry_multiplicity
_atom_site_calc_flag
_atom_site_refinement_flags
C1 C 1.06695(10) -0.08251(6) 0.61919(14) 0.0238(2) Uani 1 1 d .
H1A H 1.0469 -0.0750 0.5122 0.036 Uiso 1 1 calc R
H1B H 1.1193 -0.1247 0.6297 0.036 Uiso 1 1 calc R
H1C H 1.1078 -0.0396 0.6591 0.036 Uiso 1 1 calc R
C2 C 0.95528(10) -0.09510(6) 0.70554(12) 0.0190(2) Uani 1 1 d .
H2A H 0.9150 -0.1395 0.6690 0.023 Uiso 1 1 calc R
H2B H 0.9743 -0.1011 0.8144 0.023 Uiso 1 1 calc R
C3 C 0.77155(10) -0.03793(6) 0.74531(12) 0.0189(2) Uani 1 1 d .
C4 C 0.69736(9) 0.02944(5) 0.71414(11) 0.01617(18) Uani 1 1 d .
C5 C 0.66184(9) 0.03464(6) 0.54921(12) 0.01800(19) Uani 1 1 d .
C6 C 0.60388(11) 0.11091(6) 0.34688(13) 0.0238(2) Uani 1 1 d .
H6A H 0.5301 0.0828 0.3276 0.029 Uiso 1 1 calc R
H6B H 0.6657 0.0944 0.2761 0.029 Uiso 1 1 calc R
C7 C 0.58074(14) 0.19044(7) 0.32739(15) 0.0352(3) Uani 1 1 d .
H7A H 0.5139 0.2049 0.3907 0.053 Uiso 1 1 calc R
H7B H 0.5612 0.2006 0.2212 0.053 Uiso 1 1 calc R
H7C H 0.6521 0.2177 0.3576 0.053 Uiso 1 1 calc R
C8 C 0.61385(9) 0.05268(6) 0.83515(12) 0.01782(19) Uani 1 1 d .
H8 H 0.6241 0.0263 0.9331 0.021 Uiso 1 1 calc R
C9 C 0.49234(9) 0.08472(6) 0.80993(13) 0.0216(2) Uani 1 1 d .
H9A H 0.4324 0.0456 0.8019 0.026 Uiso 1 1 calc R
H9B H 0.4907 0.1124 0.7141 0.026 Uiso 1 1 calc R
C10 C 0.46190(10) 0.13446(6) 0.94065(13) 0.0241(2) Uani 1 1 d .
H10A H 0.4577 0.1062 1.0341 0.036 Uiso 1 1 calc R
H10B H 0.3847 0.1576 0.9205 0.036 Uiso 1 1 calc R
H10C H 0.5236 0.1716 0.9516 0.036 Uiso 1 1 calc R
C11 C 0.94278(9) 0.13900(5) 0.81431(11) 0.01528(18) Uani 1 1 d .
C12 C 0.92941(10) 0.20091(6) 0.72541(12) 0.01897(19) Uani 1 1 d .
H12 H 0.8556 0.2261 0.7211 0.023 Uiso 1 1 calc R
C13 C 1.02596(10) 0.22489(6) 0.64369(13) 0.0216(2) Uani 1 1 d .
H13 H 1.0176 0.2667 0.5822 0.026 Uiso 1 1 calc R
C14 C 1.13538(10) 0.18889(6) 0.64978(13) 0.0213(2) Uani 1 1 d .
C15 C 1.24033(12) 0.21675(8) 0.56321(16) 0.0331(3) Uani 1 1 d .
H15A H 1.2119 0.2427 0.4732 0.050 Uiso 1 1 calc R
H15B H 1.2903 0.1760 0.5326 0.050 Uiso 1 1 calc R
H15C H 1.2871 0.2496 0.6275 0.050 Uiso 1 1 calc R
C16 C 1.14539(10) 0.12662(6) 0.73805(13) 0.0214(2) Uani 1 1 d .
H16 H 1.2188 0.1010 0.7415 0.026 Uiso 1 1 calc R
C17 C 1.04983(9) 0.10137(6) 0.82102(12) 0.01819(19) Uani 1 1 d .
H17 H 1.0576 0.0591 0.8813 0.022 Uiso 1 1 calc R
N1 N 0.71671(8) 0.09886(5) 0.79376(10) 0.01554(16) Uani 1 1 d .
O1 O 0.87764(6) -0.03250(4) 0.68249(8) 0.01688(15) Uani 1 1 d .
O2 O 0.73503(9) -0.08936(5) 0.81287(12) 0.0333(2) Uani 1 1 d .
O3 O 0.64961(8) -0.01915(5) 0.47341(10) 0.02653(18) Uani 1 1 d .
O4 O 0.64448(7) 0.10178(4) 0.50308(9) 0.02067(16) Uani 1 1 d .
O5 O 0.85487(7) 0.04167(4) 0.99501(9) 0.02258(17) Uani 1 1 d .
O6 O 0.78270(7) 0.16681(5) 1.01834(9) 0.02311(17) Uani 1 1 d .
S1 S 0.82393(2) 0.109213(13) 0.92408(3) 0.01592(7) Uani 1 1 d .

loop_
_atom_site_aniso_label
_atom_site_aniso_U_11
_atom_site_aniso_U_22
_atom_site_aniso_U_33
_atom_site_aniso_U_23
_atom_site_aniso_U_13
_atom_site_aniso_U_12
C1 0.0199(5) 0.0234(5) 0.0281(5) -0.0019(4) 0.0033(4) 0.0033(4)
C2 0.0204(5) 0.0170(4) 0.0197(5) 0.0013(4) 0.0006(4) 0.0038(4)
C3 0.0195(5) 0.0162(4) 0.0211(5) -0.0016(4) 0.0048(4) -0.0003(4)
C4 0.0150(4) 0.0155(4) 0.0181(4) -0.0031(3) 0.0020(3) -0.0010(3)
C5 0.0136(4) 0.0215(5) 0.0189(4) -0.0042(4) 0.0012(3) 0.0000(3)
C6 0.0270(5) 0.0272(5) 0.0171(5) -0.0032(4) -0.0035(4) 0.0005(4)
C7 0.0517(8) 0.0271(6) 0.0263(6) -0.0003(5) -0.0097(6) 0.0028(6)
C8 0.0163(4) 0.0188(4) 0.0185(4) -0.0030(4) 0.0029(3) -0.0012(4)
C9 0.0152(4) 0.0271(5) 0.0225(5) -0.0070(4) 0.0015(4) 0.0002(4)
C10 0.0213(5) 0.0241(5) 0.0270(5) -0.0073(4) 0.0070(4) 0.0000(4)
C11 0.0156(4) 0.0156(4) 0.0146(4) -0.0018(3) -0.0011(3) -0.0006(3)
C12 0.0207(5) 0.0161(4) 0.0201(5) 0.0005(4) -0.0013(4) 0.0022(4)
C13 0.0267(5) 0.0165(4) 0.0217(5) 0.0030(4) -0.0005(4) -0.0024(4)
C14 0.0215(5) 0.0206(5) 0.0216(5) -0.0009(4) 0.0015(4) -0.0064(4)
C15 0.0278(6) 0.0363(7) 0.0353(7) 0.0040(5) 0.0076(5) -0.0110(5)
C16 0.0158(5) 0.0226(5) 0.0258(5) 0.0006(4) -0.0013(4) -0.0002(4)
C17 0.0173(5) 0.0168(4) 0.0203(5) 0.0021(4) -0.0025(4) 0.0004(4)
N1 0.0140(4) 0.0169(4) 0.0157(4) -0.0029(3) -0.0004(3) -0.0001(3)
O1 0.0161(3) 0.0155(3) 0.0191(3) 0.0017(3) 0.0033(3) 0.0015(3)
O2 0.0328(5) 0.0201(4) 0.0477(6) 0.0078(4) 0.0203(4) 0.0008(3)
O3 0.0287(4) 0.0237(4) 0.0270(4) -0.0105(3) -0.0055(3) 0.0024(3)
O4 0.0250(4) 0.0211(4) 0.0159(3) -0.0028(3) -0.0014(3) -0.0007(3)
O5 0.0227(4) 0.0244(4) 0.0205(4) 0.0076(3) -0.0016(3) -0.0004(3)
O6 0.0229(4) 0.0283(4) 0.0181(4) -0.0079(3) 0.0010(3) -0.0005(3)
S1 0.01583(12) 0.01834(12) 0.01355(11) -0.00022(8) -0.00111(8) -0.00066(8)

loop_
_atom_type_symbol
_atom_type_description
_atom_type_scat_dispersion_real
_atom_type_scat_dispersion_imag
_atom_type_scat_source
C C 0.0033 0.0016 'International Tables Vol C Tables 4.2.6.8 and 6.1.1.4'
H H 0.0000 0.0000 'International Tables Vol C Tables 4.2.6.8 and 6.1.1.4'
N N 0.0061 0.0033 'International Tables Vol C Tables 4.2.6.8 and 6.1.1.4'
O O 0.0106 0.0060 'International Tables Vol C Tables 4.2.6.8 and 6.1.1.4'
S S 0.1246 0.1234 'International Tables Vol C Tables 4.2.6.8 and 6.1.1.4'

loop_
_geom_angle_atom_site_label_1
_geom_angle_atom_site_label_2
_geom_angle_atom_site_label_3
_geom_angle
C2 C1 H1A 109.5
C2 C1 H1B 109.5
H1A C1 H1B 109.5
C2 C1 H1C 109.5
H1A C1 H1C 109.5
H1B C1 H1C 109.5
O1 C2 C1 107.92(8)
O1 C2 H2A 110.1
C1 C2 H2A 110.1
O1 C2 H2B 110.1
C1 C2 H2B 110.1
H2A C2 H2B 108.4
O2 C3 O1 125.82(10)
O2 C3 C4 123.36(10)
O1 C3 C4 110.76(9)
N1 C4 C8 59.93(6)
N1 C4 C5 116.09(8)
C8 C4 C5 120.93(9)
N1 C4 C3 123.27(8)
C8 C4 C3 116.89(9)
C5 C4 C3 111.30(8)
O3 C5 O4 126.05(10)
O3 C5 C4 120.72(10)
O4 C5 C4 113.21(9)
O4 C6 C7 105.84(9)
O4 C6 H6A 110.6
C7 C6 H6A 110.6
O4 C6 H6B 110.6
C7 C6 H6B 110.6
H6A C6 H6B 108.7
C6 C7 H7A 109.5
C6 C7 H7B 109.5
H7A C7 H7B 109.5
C6 C7 H7C 109.5
H7A C7 H7C 109.5
H7B C7 H7C 109.5
N1 C8 C4 59.45(6)
N1 C8 C9 116.35(9)
C4 C8 C9 125.77(9)
N1 C8 H8 114.5
C4 C8 H8 114.5
C9 C8 H8 114.5
C8 C9 C10 109.86(9)
C8 C9 H9A 109.7
C10 C9 H9A 109.7
C8 C9 H9B 109.7
C10 C9 H9B 109.7
H9A C9 H9B 108.2
C9 C10 H10A 109.5
C9 C10 H10B 109.5
H10A C10 H10B 109.5
C9 C10 H10C 109.5
H10A C10 H10C 109.5
H10B C10 H10C 109.5
C17 C11 C12 121.38(10)
C17 C11 S1 118.97(8)
C12 C11 S1 119.62(8)
C13 C12 C11 118.59(10)
C13 C12 H12 120.7
C11 C12 H12 120.7
C12 C13 C14 121.44(10)
C12 C13 H13 119.3
C14 C13 H13 119.3
C16 C14 C13 118.57(10)
C16 C14 C15 120.68(11)
C13 C14 C15 120.75(11)
C14 C15 H15A 109.5
C14 C15 H15B 109.5
H15A C15 H15B 109.5
C14 C15 H15C 109.5
H15A C15 H15C 109.5
H15B C15 H15C 109.5
C17 C16 C14 121.12(10)
C17 C16 H16 119.4
C14 C16 H16 119.4
C11 C17 C16 118.88(10)
C11 C17 H17 120.6
C16 C17 H17 120.6
C4 N1 C8 60.62(6)
C4 N1 S1 121.95(7)
C8 N1 S1 116.83(7)
C3 O1 C2 114.77(8)
C5 O4 C6 116.38(8)
O6 S1 O5 117.99(5)
O6 S1 N1 104.60(5)
O5 S1 N1 111.69(5)
O6 S1 C11 110.12(5)
O5 S1 C11 109.53(5)
N1 S1 C11 101.58(5)

loop_
_geom_bond_atom_site_label_1
_geom_bond_atom_site_label_2
_geom_bond_distance
C1 C2 1.4959(16)
C1 H1A 0.9800
C1 H1B 0.9800
C1 H1C 0.9800
C2 O1 1.4618(12)
C2 H2A 0.9900
C2 H2B 0.9900
C3 O2 1.1989(14)
C3 O1 1.3254(13)
C3 C4 1.5218(14)
C4 N1 1.4791(12)
C4 C8 1.4966(14)
C4 C5 1.5104(14)
C5 O3 1.2066(13)
C5 O4 1.3208(13)
C6 O4 1.4589(13)
C6 C7 1.5033(17)
C6 H6A 0.9900
C6 H6B 0.9900
C7 H7A 0.9800
C7 H7B 0.9800
C7 H7C 0.9800
C8 N1 1.4865(13)
C8 C9 1.5008(15)
C8 H8 1.0000
C9 C10 1.5209(15)
C9 H9A 0.9900
C9 H9B 0.9900
C10 H10A 0.9800
C10 H10B 0.9800
C10 H10C 0.9800
C11 C17 1.3890(14)
C11 C12 1.3963(14)
C11 S1 1.7508(10)
C12 C13 1.3846(16)
C12 H12 0.9500
C13 C14 1.3974(16)
C13 H13 0.9500
C14 C16 1.3954(15)
C14 C15 1.5056(16)
C15 H15A 0.9800
C15 H15B 0.9800
C15 H15C 0.9800
C16 C17 1.3896(15)
C16 H16 0.9500
C17 H17 0.9500
N1 S1 1.6653(9)
O5 S1 1.4384(8)
O6 S1 1.4340(8)
